data_4102670
loop_
_publ_author_name
'Andrew T. Parsons'
'Austin G. Smith'
'Andrew J. Neel'
'Jeffrey S. Johnson'

_publ_section_title
;
 Dynamic Kinetic Asymmetric Synthesis of Substituted Pyrrolidines from
 Racemic Cyclopropanes and Aldimines: Reaction Development and Mechanistic
 Insights
;
_journal_name_full 'Journal of the American Chemical Society'
_journal_page_first 9688
_journal_page_last 9692
_journal_paper_doi 10.1021/ja1032277
_journal_volume 132
_journal_year 2010
_chemical_absolute_configuration ad
_chemical_formula_moiety 'C28 H27 N O5'
_chemical_formula_sum 'C28 H27 N O5'
_chemical_formula_weight 457.51
_chemical_name_systematic
; 
 ? 
;
_space_group_IT_number 19
_symmetry_cell_setting orthorhombic
_symmetry_space_group_name_Hall 'P 2ac 2ab'
_symmetry_space_group_name_H-M 'P 21 21 21'
_atom_sites_solution_hydrogens difmap
_atom_sites_solution_primary direct
_atom_sites_solution_secondary difmap
_audit_creation_method SHELXL-97
_cell_angle_alpha 90.00
_cell_angle_beta 90.00
_cell_angle_gamma 90.00
_cell_formula_units_Z 4
_cell_length_a 8.8298(2)
_cell_length_b 11.8871(3)
_cell_length_c 21.7347(6)
_cell_measurement_reflns_used 5929
_cell_measurement_temperature 100(2)
_cell_measurement_theta_max 68.93
_cell_measurement_theta_min 4.07
_cell_volume 2281.29(10)
_computing_cell_refinement 'Bruker SAINT'
_computing_data_collection 'Bruker APEX2'
_computing_data_reduction 'Bruker SAINT'
_computing_molecular_graphics 'Bruker SHELXTL'
_computing_publication_material 'Bruker SHELXTL'
_computing_structure_refinement 'SHELXL-97 (Sheldrick, 2008)'
_computing_structure_solution 'SHELXS-97 (Sheldrick, 2008)'
_diffrn_ambient_temperature 100(2)
_diffrn_measured_fraction_theta_full 0.985
_diffrn_measured_fraction_theta_max 0.985
_diffrn_measurement_device_type 'Bruker APEX-II CCD'
_diffrn_measurement_method '\f and \w scans'
_diffrn_radiation_monochromator graphite
_diffrn_radiation_source 'fine-focus sealed tube'
_diffrn_radiation_type CuK\a
_diffrn_radiation_wavelength 1.54178
_diffrn_reflns_av_R_equivalents 0.0611
_diffrn_reflns_av_sigmaI/netI 0.0329
_diffrn_reflns_limit_h_max 10
_diffrn_reflns_limit_h_min -10
_diffrn_reflns_limit_k_max 14
_diffrn_reflns_limit_k_min -14
_diffrn_reflns_limit_l_max 25
_diffrn_reflns_limit_l_min -25
_diffrn_reflns_number 27470
_diffrn_reflns_theta_full 70.05
_diffrn_reflns_theta_max 70.05
_diffrn_reflns_theta_min 4.07
_exptl_absorpt_coefficient_mu 0.741
_exptl_absorpt_correction_T_max 0.9472
_exptl_absorpt_correction_T_min 0.8950
_exptl_absorpt_correction_type numerical
_exptl_absorpt_process_details 'Bruker-AXS Apex2 Numerical'
_exptl_crystal_colour colourless
_exptl_crystal_density_diffrn 1.332
_exptl_crystal_density_method 'not measured'
_exptl_crystal_description block
_exptl_crystal_F_000 968
_exptl_crystal_size_max 0.15
_exptl_crystal_size_mid 0.13
_exptl_crystal_size_min 0.07
_refine_diff_density_max 0.172
_refine_diff_density_min -0.233
_refine_diff_density_rms 0.039
_refine_ls_abs_structure_details 'Flack H D (1983), Acta Cryst. A39, 876-881'
_refine_ls_abs_structure_Flack -0.18(17)
_refine_ls_extinction_method none
_refine_ls_goodness_of_fit_ref 1.088
_refine_ls_hydrogen_treatment refall
_refine_ls_matrix_type full
_refine_ls_number_parameters 415
_refine_ls_number_reflns 4230
_refine_ls_number_restraints 0
_refine_ls_restrained_S_all 1.088
_refine_ls_R_factor_all 0.0403
_refine_ls_R_factor_gt 0.0349
_refine_ls_shift/su_max 0.001
_refine_ls_shift/su_mean 0.000
_refine_ls_structure_factor_coef Fsqd
_refine_ls_weighting_details 'calc w=1/[\s^2^(Fo^2^)+(0.0490P)^2^+0.1563P] where P=(Fo^2^+2Fc^2^)/3'
_refine_ls_weighting_scheme calc
_refine_ls_wR_factor_gt 0.0825
_refine_ls_wR_factor_ref 0.0855
_reflns_number_gt 3841
_reflns_number_total 4230
_reflns_threshold_expression >2sigma(I)
_cod_data_source_file ja1032277_si_001.cif
_cod_data_source_block x0910008
_cod_database_code 4102670

loop_
_symmetry_equiv_pos_as_xyz
'x, y, z'
'-x+1/2, -y, z+1/2'
'-x, y+1/2, -z+1/2'
'x+1/2, -y+1/2, -z'

loop_
_atom_site_label
_atom_site_type_symbol
_atom_site_fract_x
_atom_site_fract_y
_atom_site_fract_z
_atom_site_U_iso_or_equiv
_atom_site_adp_type
_atom_site_occupancy
_atom_site_symmetry_multiplicity
_atom_site_calc_flag
C1 C 1.3429(3) 0.1815(2) 0.63751(13) 0.0368(5) Uani 1 1 d
O2 O 1.28167(15) 0.25544(11) 0.68242(7) 0.0258(3) Uani 1 1 d
C3 C 1.1369(2) 0.23528(16) 0.70244(9) 0.0226(4) Uani 1 1 d
C4 C 1.0405(2) 0.15390(17) 0.67890(9) 0.0224(4) Uani 1 1 d
C5 C 0.8973(2) 0.13892(17) 0.70601(9) 0.0222(4) Uani 1 1 d
C6 C 0.8514(2) 0.20385(15) 0.75550(8) 0.0207(4) Uani 1 1 d
C7 C 0.9495(2) 0.28592(17) 0.77759(9) 0.0231(4) Uani 1 1 d
C8 C 1.0899(2) 0.30311(16) 0.75101(9) 0.0215(4) Uani 1 1 d
C9 C 0.6981(2) 0.18590(16) 0.78585(9) 0.0204(4) Uani 1 1 d
C10 C 0.6018(2) 0.29423(16) 0.79401(9) 0.0214(4) Uani 1 1 d
C11 C 0.5511(2) 0.29215(16) 0.86165(9) 0.0217(4) Uani 1 1 d
C12 C 0.6615(2) 0.36206(16) 0.90166(9) 0.0221(4) Uani 1 1 d
O13 O 0.76050(15) 0.42114(11) 0.88230(6) 0.0268(3) Uani 1 1 d
O14 O 0.62799(15) 0.35208(12) 0.96149(6) 0.0260(3) Uani 1 1 d
C15 C 0.7225(2) 0.41906(18) 1.00193(11) 0.0296(4) Uani 1 1 d
C16 C 0.3971(2) 0.34774(16) 0.87170(9) 0.0212(4) Uani 1 1 d
O17 O 0.35756(15) 0.42898(12) 0.84268(7) 0.0294(3) Uani 1 1 d
O18 O 0.31675(14) 0.29971(11) 0.91613(6) 0.0247(3) Uani 1 1 d
C19 C 0.1693(2) 0.3494(2) 0.92829(11) 0.0298(4) Uani 1 1 d
C20 C 0.57015(19) 0.16711(15) 0.88083(9) 0.0196(4) Uani 1 1 d
C21 C 0.4455(2) 0.08356(16) 0.86486(8) 0.0194(4) Uani 1 1 d
C22 C 0.3252(2) 0.10603(16) 0.82535(9) 0.0209(4) Uani 1 1 d
C23 C 0.2107(2) 0.02823(17) 0.81604(9) 0.0235(4) Uani 1 1 d
C24 C 0.2148(2) -0.07478(16) 0.84647(9) 0.0225(4) Uani 1 1 d
C25 C 0.3368(2) -0.09974(16) 0.88420(9) 0.0223(4) Uani 1 1 d
C26 C 0.4537(2) -0.02299(16) 0.89362(9) 0.0206(4) Uani 1 1 d
C27 C 0.5852(2) -0.05431(16) 0.93286(9) 0.0207(4) Uani 1 1 d
C28 C 0.5643(2) -0.11098(17) 0.98829(9) 0.0240(4) Uani 1 1 d
C29 C 0.6865(2) -0.14336(18) 1.02421(9) 0.0272(4) Uani 1 1 d
C30 C 0.8324(2) -0.11840(18) 1.00481(10) 0.0284(4) Uani 1 1 d
C31 C 0.8550(2) -0.06237(17) 0.94954(9) 0.0248(4) Uani 1 1 d
C32 C 0.7333(2) -0.02984(15) 0.91301(9) 0.0214(4) Uani 1 1 d
C33 C 0.7581(2) 0.02390(16) 0.85084(9) 0.0215(4) Uani 1 1 d
N34 N 0.71574(16) 0.14368(14) 0.84960(7) 0.0205(3) Uani 1 1 d
H1A H 1.343(3) 0.106(3) 0.6499(12) 0.040(7) Uiso 1 1 d
H1B H 1.452(2) 0.2013(19) 0.6332(10) 0.018(5) Uiso 1 1 d
H1C H 1.286(3) 0.186(2) 0.5979(14) 0.047(8) Uiso 1 1 d
H4 H 1.071(3) 0.103(2) 0.6465(11) 0.026(6) Uiso 1 1 d
H5 H 0.828(3) 0.082(2) 0.6888(11) 0.026(6) Uiso 1 1 d
H7 H 0.914(2) 0.3360(18) 0.8119(10) 0.014(5) Uiso 1 1 d
H8 H 1.155(2) 0.3597(19) 0.7658(9) 0.015(5) Uiso 1 1 d
H9 H 0.641(2) 0.1307(18) 0.7627(9) 0.015(5) Uiso 1 1 d
H10A H 0.518(2) 0.2939(19) 0.7691(10) 0.020(5) Uiso 1 1 d
H10B H 0.660(3) 0.358(2) 0.7877(10) 0.024(5) Uiso 1 1 d
H15A H 0.688(3) 0.401(2) 1.0417(13) 0.036(7) Uiso 1 1 d
H15B H 0.713(3) 0.498(2) 0.9916(11) 0.030(6) Uiso 1 1 d
H15C H 0.828(3) 0.397(2) 0.9982(11) 0.035(6) Uiso 1 1 d
H19A H 0.116(4) 0.304(3) 0.9620(16) 0.062(9) Uiso 1 1 d
H19B H 0.111(4) 0.349(3) 0.8939(17) 0.066(10) Uiso 1 1 d
H19C H 0.177(4) 0.420(3) 0.9424(15) 0.064(10) Uiso 1 1 d
H20 H 0.586(2) 0.1624(17) 0.9257(10) 0.012(5) Uiso 1 1 d
H22 H 0.322(3) 0.177(2) 0.8055(11) 0.028(6) Uiso 1 1 d
H23 H 0.126(3) 0.044(2) 0.7890(11) 0.030(6) Uiso 1 1 d
H24 H 0.135(2) -0.1258(19) 0.8420(9) 0.016(5) Uiso 1 1 d
H25 H 0.344(2) -0.1702(18) 0.9034(9) 0.013(5) Uiso 1 1 d
H28 H 0.464(3) -0.127(2) 1.0022(11) 0.030(6) Uiso 1 1 d
H29 H 0.673(2) -0.1720(17) 1.0643(10) 0.014(5) Uiso 1 1 d
H30 H 0.916(3) -0.133(2) 1.0283(12) 0.032(6) Uiso 1 1 d
H31 H 0.957(2) -0.0470(19) 0.9345(10) 0.015(5) Uiso 1 1 d
H33A H 0.700(2) -0.0179(17) 0.8204(9) 0.013(5) Uiso 1 1 d
H33B H 0.865(2) 0.0176(18) 0.8412(9) 0.015(5) Uiso 1 1 d

loop_
_atom_site_aniso_label
_atom_site_aniso_U_11
_atom_site_aniso_U_22
_atom_site_aniso_U_33
_atom_site_aniso_U_23
_atom_site_aniso_U_13
_atom_site_aniso_U_12
C1 0.0310(11) 0.0292(11) 0.0503(15) -0.0067(10) 0.0147(10) -0.0043(10)
O2 0.0236(6) 0.0233(7) 0.0304(8) -0.0002(6) 0.0048(6) -0.0019(5)
C3 0.0212(8) 0.0217(9) 0.0248(10) 0.0064(7) 0.0008(7) 0.0028(8)
C4 0.0249(9) 0.0221(9) 0.0202(9) 0.0026(8) 0.0021(7) 0.0002(8)
C5 0.0233(8) 0.0206(9) 0.0228(9) 0.0010(8) -0.0029(7) -0.0015(8)
C6 0.0215(8) 0.0203(8) 0.0202(9) 0.0044(7) -0.0022(7) 0.0023(7)
C7 0.0256(9) 0.0224(10) 0.0212(10) 0.0016(8) -0.0011(8) 0.0040(8)
C8 0.0235(8) 0.0196(8) 0.0213(9) 0.0023(7) -0.0046(7) -0.0025(8)
C9 0.0211(8) 0.0197(9) 0.0204(9) 0.0016(7) -0.0022(7) -0.0021(7)
C10 0.0191(8) 0.0206(10) 0.0246(10) 0.0018(8) -0.0017(7) -0.0015(8)
C11 0.0226(8) 0.0186(9) 0.0240(10) 0.0004(8) -0.0026(7) -0.0007(7)
C12 0.0216(8) 0.0183(8) 0.0264(10) -0.0007(7) -0.0008(7) 0.0041(8)
O13 0.0261(7) 0.0228(7) 0.0316(8) -0.0019(6) 0.0028(6) -0.0044(6)
O14 0.0295(7) 0.0265(7) 0.0221(7) 0.0003(6) -0.0027(5) -0.0066(6)
C15 0.0308(10) 0.0284(11) 0.0295(11) -0.0018(9) -0.0068(9) -0.0032(9)
C16 0.0235(8) 0.0168(8) 0.0234(9) -0.0034(7) -0.0020(7) -0.0022(7)
O17 0.0276(7) 0.0266(7) 0.0340(8) 0.0070(6) 0.0006(6) 0.0070(6)
O18 0.0235(6) 0.0237(6) 0.0268(7) 0.0011(6) 0.0038(5) 0.0034(5)
C19 0.0254(9) 0.0319(11) 0.0321(12) -0.0002(10) 0.0028(9) 0.0056(9)
C20 0.0192(8) 0.0206(9) 0.0190(9) -0.0005(7) 0.0004(7) 0.0027(7)
C21 0.0198(8) 0.0202(9) 0.0180(8) -0.0016(7) 0.0030(7) 0.0018(7)
C22 0.0206(8) 0.0201(9) 0.0220(9) 0.0002(7) 0.0012(7) 0.0015(7)
C23 0.0214(8) 0.0282(10) 0.0208(9) -0.0022(8) -0.0005(8) 0.0020(8)
C24 0.0206(8) 0.0222(9) 0.0246(10) -0.0051(8) 0.0027(7) -0.0039(8)
C25 0.0241(9) 0.0188(9) 0.0240(9) 0.0010(8) 0.0035(7) 0.0017(8)
C26 0.0203(8) 0.0224(9) 0.0192(9) -0.0023(7) 0.0041(7) 0.0025(7)
C27 0.0243(9) 0.0157(8) 0.0221(9) -0.0020(7) 0.0018(8) 0.0012(7)
C28 0.0239(9) 0.0214(9) 0.0267(10) 0.0005(8) 0.0031(8) 0.0014(8)
C29 0.0324(10) 0.0253(9) 0.0240(10) 0.0056(8) -0.0001(8) 0.0046(9)
C30 0.0279(9) 0.0292(10) 0.0282(11) 0.0046(8) -0.0052(9) 0.0074(8)
C31 0.0204(9) 0.0230(9) 0.0308(10) -0.0001(8) 0.0006(8) 0.0031(7)
C32 0.0240(9) 0.0154(8) 0.0246(10) 0.0000(7) 0.0003(8) 0.0024(7)
C33 0.0191(8) 0.0215(9) 0.0239(10) 0.0000(7) 0.0005(8) 0.0022(7)
N34 0.0188(7) 0.0205(7) 0.0222(8) 0.0030(6) 0.0009(6) 0.0013(6)

loop_
_atom_type_symbol
_atom_type_description
_atom_type_scat_dispersion_real
_atom_type_scat_dispersion_imag
_atom_type_scat_source
C C 0.0181 0.0091 'International Tables Vol C Tables 4.2.6.8 and 6.1.1.4'
H H 0.0000 0.0000 'International Tables Vol C Tables 4.2.6.8 and 6.1.1.4'
N N 0.0311 0.0180 'International Tables Vol C Tables 4.2.6.8 and 6.1.1.4'
O O 0.0492 0.0322 'International Tables Vol C Tables 4.2.6.8 and 6.1.1.4'

loop_
_geom_angle_atom_site_label_1
_geom_angle_atom_site_label_2
_geom_angle_atom_site_label_3
_geom_angle
O2 C1 H1A 113.4(17)
O2 C1 H1B 106.7(13)
H1A C1 H1B 105(2)
O2 C1 H1C 111.6(16)
H1A C1 H1C 108(2)
H1B C1 H1C 113(2)
C3 O2 C1 117.70(16)
O2 C3 C4 125.25(18)
O2 C3 C8 114.66(17)
C4 C3 C8 120.08(17)
C3 C4 C5 119.06(18)
C3 C4 H4 122.4(14)
C5 C4 H4 118.4(14)
C6 C5 C4 121.23(18)
C6 C5 H5 119.8(13)
C4 C5 H5 118.9(13)
C5 C6 C7 118.48(17)
C5 C6 C9 121.30(17)
C7 C6 C9 120.21(17)
C8 C7 C6 121.19(18)
C8 C7 H7 120.0(11)
C6 C7 H7 118.7(11)
C7 C8 C3 119.90(18)
C7 C8 H8 120.7(12)
C3 C8 H8 119.3(12)
N34 C9 C6 111.07(14)
N34 C9 C10 103.40(15)
C6 C9 C10 114.86(15)
N34 C9 H9 108.1(12)
C6 C9 H9 109.6(12)
C10 C9 H9 109.5(12)
C11 C10 C9 104.78(15)
C11 C10 H10A 109.2(14)
C9 C10 H10A 111.8(15)
C11 C10 H10B 108.4(14)
C9 C10 H10B 110.8(14)
H10A C10 H10B 112(2)
C16 C11 C10 112.89(15)
C16 C11 C12 104.35(15)
C10 C11 C12 110.20(15)
C16 C11 C20 118.17(15)
C10 C11 C20 103.94(15)
C12 C11 C20 107.14(15)
O13 C12 O14 123.67(18)
O13 C12 C11 125.24(17)
O14 C12 C11 111.03(16)
C12 O14 C15 114.39(16)
O14 C15 H15A 104.5(17)
O14 C15 H15B 110.1(14)
H15A C15 H15B 114(2)
O14 C15 H15C 110.8(15)
H15A C15 H15C 109(2)
H15B C15 H15C 109(2)
O17 C16 O18 124.79(17)
O17 C16 C11 121.99(17)
O18 C16 C11 113.18(16)
C16 O18 C19 115.84(16)
O18 C19 H19A 109.0(18)
O18 C19 H19B 111(2)
H19A C19 H19B 109(3)
O18 C19 H19C 112(2)
H19A C19 H19C 107(3)
H19B C19 H19C 109(3)
N34 C20 C21 113.60(15)
N34 C20 C11 98.68(15)
C21 C20 C11 119.01(15)
N34 C20 H20 108.7(11)
C21 C20 H20 106.8(11)
C11 C20 H20 109.6(12)
C22 C21 C26 118.91(17)
C22 C21 C20 124.55(17)
C26 C21 C20 116.53(16)
C23 C22 C21 121.28(18)
C23 C22 H22 120.4(15)
C21 C22 H22 118.3(15)
C22 C23 C24 119.92(18)
C22 C23 H23 121.7(15)
C24 C23 H23 118.4(15)
C25 C24 C23 119.33(18)
C25 C24 H24 120.5(13)
C23 C24 H24 120.1(13)
C24 C25 C26 121.53(18)
C24 C25 H25 120.4(12)
C26 C25 H25 118.1(12)
C25 C26 C21 118.93(18)
C25 C26 C27 119.93(18)
C21 C26 C27 121.14(17)
C28 C27 C32 119.26(17)
C28 C27 C26 120.87(17)
C32 C27 C26 119.84(17)
C29 C28 C27 121.20(18)
C29 C28 H28 119.1(15)
C27 C28 H28 119.7(15)
C28 C29 C30 119.48(19)
C28 C29 H29 121.7(12)
C30 C29 H29 118.2(12)
C29 C30 C31 119.92(19)
C29 C30 H30 122.6(15)
C31 C30 H30 117.3(16)
C30 C31 C32 121.10(18)
C30 C31 H31 120.8(12)
C32 C31 H31 118.0(12)
C31 C32 C27 119.04(17)
C31 C32 C33 121.05(17)
C27 C32 C33 119.78(17)
N34 C33 C32 112.85(15)
N34 C33 H33A 110.2(12)
C32 C33 H33A 108.3(12)
N34 C33 H33B 108.5(13)
C32 C33 H33B 107.6(12)
H33A C33 H33B 109.3(17)
C33 N34 C20 113.22(15)
C33 N34 C9 111.80(15)
C20 N34 C9 105.88(14)

loop_
_geom_bond_atom_site_label_1
_geom_bond_atom_site_label_2
_geom_bond_distance
C1 O2 1.420(3)
C1 H1A 0.94(3)
C1 H1B 1.00(2)
C1 H1C 1.00(3)
O2 C3 1.372(2)
C3 C4 1.386(3)
C3 C8 1.392(3)
C4 C5 1.406(3)
C4 H4 0.97(3)
C5 C6 1.385(3)
C5 H5 0.98(2)
C6 C7 1.390(3)
C6 C9 1.521(2)
C7 C8 1.383(3)
C7 H7 1.00(2)
C8 H8 0.94(2)
C9 N34 1.482(2)
C9 C10 1.553(3)
C9 H9 0.97(2)
C10 C11 1.537(3)
C10 H10A 0.92(2)
C10 H10B 0.93(3)
C11 C16 1.528(3)
C11 C12 1.548(3)
C11 C20 1.553(3)
C12 O13 1.198(2)
C12 O14 1.339(2)
O14 C15 1.450(2)
C15 H15A 0.94(3)
C15 H15B 0.97(3)
C15 H15C 0.97(3)
C16 O17 1.205(2)
C16 O18 1.327(2)
O18 C19 1.454(2)
C19 H19A 1.03(4)
C19 H19B 0.91(4)
C19 H19C 0.90(4)
C20 N34 1.480(2)
C20 C21 1.522(3)
C20 H20 0.99(2)
C21 C22 1.392(3)
C21 C26 1.414(3)
C22 C23 1.385(3)
C22 H22 0.95(3)
C23 C24 1.392(3)
C23 H23 0.97(2)
C24 C25 1.386(3)
C24 H24 0.93(2)
C25 C26 1.393(3)
C25 H25 0.94(2)
C26 C27 1.488(3)
C27 C28 1.393(3)
C27 C32 1.407(3)
C28 C29 1.387(3)
C28 H28 0.95(2)
C29 C30 1.388(3)
C29 H29 0.94(2)
C30 C31 1.388(3)
C30 H30 0.91(3)
C31 C32 1.391(3)
C31 H31 0.98(2)
C32 C33 1.511(3)
C33 N34 1.473(2)
C33 H33A 0.98(2)
C33 H33B 0.97(2)

loop_
_geom_torsion_atom_site_label_1
_geom_torsion_atom_site_label_2
_geom_torsion_atom_site_label_3
_geom_torsion_atom_site_label_4
_geom_torsion
C1 O2 C3 C4 -5.5(3)
C1 O2 C3 C8 173.41(19)
O2 C3 C4 C5 176.88(18)
C8 C3 C4 C5 -1.9(3)
C3 C4 C5 C6 0.1(3)
C4 C5 C6 C7 0.9(3)
C4 C5 C6 C9 -178.53(17)
C5 C6 C7 C8 0.1(3)
C9 C6 C7 C8 179.49(17)
C6 C7 C8 C3 -2.0(3)
O2 C3 C8 C7 -176.05(16)
C4 C3 C8 C7 2.9(3)
C5 C6 C9 N34 113.66(19)
C7 C6 C9 N34 -65.7(2)
C5 C6 C9 C10 -129.46(19)
C7 C6 C9 C10 51.2(2)
N34 C9 C10 C11 -9.26(18)
C6 C9 C10 C11 -130.44(16)
C9 C10 C11 C16 -148.94(15)
C9 C10 C11 C12 94.82(17)
C9 C10 C11 C20 -19.69(18)
C16 C11 C12 O13 -112.5(2)
C10 C11 C12 O13 8.9(3)
C20 C11 C12 O13 121.40(19)
C16 C11 C12 O14 64.71(19)
C10 C11 C12 O14 -173.83(15)
C20 C11 C12 O14 -61.37(19)
O13 C12 O14 C15 -0.2(3)
C11 C12 O14 C15 -177.49(15)
C10 C11 C16 O17 -35.6(2)
C12 C11 C16 O17 84.1(2)
C20 C11 C16 O17 -157.12(18)
C10 C11 C16 O18 146.40(16)
C12 C11 C16 O18 -93.94(18)
C20 C11 C16 O18 24.9(2)
O17 C16 O18 C19 1.6(3)
C11 C16 O18 C19 179.53(16)
C16 C11 C20 N34 166.91(15)
C10 C11 C20 N34 40.94(16)
C12 C11 C20 N34 -75.74(16)
C16 C11 C20 C21 43.7(2)
C10 C11 C20 C21 -82.28(19)
C12 C11 C20 C21 161.05(15)
N34 C20 C21 C22 -104.5(2)
C11 C20 C21 C22 11.0(3)
N34 C20 C21 C26 76.7(2)
C11 C20 C21 C26 -167.81(16)
C26 C21 C22 C23 3.0(3)
C20 C21 C22 C23 -175.82(17)
C21 C22 C23 C24 -0.1(3)
C22 C23 C24 C25 -2.2(3)
C23 C24 C25 C26 1.6(3)
C24 C25 C26 C21 1.3(3)
C24 C25 C26 C27 -178.02(17)
C22 C21 C26 C25 -3.5(3)
C20 C21 C26 C25 175.35(17)
C22 C21 C26 C27 175.77(17)
C20 C21 C26 C27 -5.4(2)
C25 C26 C27 C28 -43.0(3)
C21 C26 C27 C28 137.71(19)
C25 C26 C27 C32 134.91(19)
C21 C26 C27 C32 -44.4(3)
C32 C27 C28 C29 0.2(3)
C26 C27 C28 C29 178.08(19)
C27 C28 C29 C30 0.3(3)
C28 C29 C30 C31 -0.6(3)
C29 C30 C31 C32 0.4(3)
C30 C31 C32 C27 0.1(3)
C30 C31 C32 C33 -175.72(18)
C28 C27 C32 C31 -0.4(3)
C26 C27 C32 C31 -178.33(18)
C28 C27 C32 C33 175.51(17)
C26 C27 C32 C33 -2.4(3)
C31 C32 C33 N34 -110.42(19)
C27 C32 C33 N34 73.8(2)
C32 C33 N34 C20 -43.9(2)
C32 C33 N34 C9 -163.42(15)
C21 C20 N34 C33 -44.5(2)
C11 C20 N34 C33 -171.50(15)
C21 C20 N34 C9 78.35(19)
C11 C20 N34 C9 -48.67(16)
C6 C9 N34 C33 -75.56(18)
C10 C9 N34 C33 160.74(14)
C6 C9 N34 C20 160.71(15)
C10 C9 N34 C20 37.01(17)
